data_1556792
loop_
_publ_author_name
'Aaker\"oy, Christer B'
'Spartz, Christine L.'
'Dembowski, Sean'
'Dwyre, Savannah'
'Desper, John'

_publ_section_title
;
 A systematic structural study of halogen bonding versus hydrogen bonding
 within competitive supramolecular systems.
;
_journal_issue 'Pt 5'
_journal_name_full IUCrJ
_journal_page_first 498
_journal_page_last 510
_journal_paper_doi 10.1107/S2052252515010854
_journal_volume 2
_journal_year 2015
_chemical_formula_moiety
;
(C7 H2 F4 I N O) (C12 H12 N2)
;
_chemical_formula_sum 'C19 H14 F4 I N3 O'
_chemical_formula_weight 503.23
_chemical_name_systematic
;
CS---AS-9--11 4-I---F4-PhCHO oxime, 1,2-bis(4-pyridyl)ethane
;
_space_group_IT_number 14
_space_group_name_Hall '-P 2yn'
_space_group_name_H-M_alt 'P 1 21/n 1'
_symmetry_cell_setting monoclinic
_symmetry_space_group_name_H-M 'P 1 21/n 1'
_atom_sites_solution_hydrogens geom
_atom_sites_solution_primary direct
_atom_sites_solution_secondary difmap
_audit_creation_method SHELXL-97
_cell_angle_alpha 90.00
_cell_angle_beta 95.661(4)
_cell_angle_gamma 90.00
_cell_formula_units_Z 4
_cell_length_a 6.2801(9)
_cell_length_b 11.2226(15)
_cell_length_c 26.846(4)
_cell_measurement_reflns_used 9874
_cell_measurement_temperature 120(2)
_cell_measurement_theta_max 31.73
_cell_measurement_theta_min 2.37
_cell_volume 1882.9(5)
_computing_cell_refinement 'Bruker SAINT'
_computing_data_collection 'Bruker APEX2'
_computing_data_reduction 'Bruker SAINT'
_computing_molecular_graphics 'Bruker SHELXTL'
_computing_publication_material 'Bruker SHELXTL'
_computing_structure_refinement 'SHELXL-97 (Sheldrick, 2008)'
_computing_structure_solution 'SHELXS-97 (Sheldrick, 2008)'
_diffrn_ambient_temperature 120(2)
_diffrn_measured_fraction_theta_full 0.995
_diffrn_measured_fraction_theta_max 0.976
_diffrn_measurement_device_type 'Bruker APEX-II CCD'
_diffrn_measurement_method '\f and \w scans'
_diffrn_radiation_monochromator graphite
_diffrn_radiation_source 'fine-focus sealed tube'
_diffrn_radiation_type MoK\a
_diffrn_radiation_wavelength 0.71073
_diffrn_reflns_av_R_equivalents 0.0353
_diffrn_reflns_av_sigmaI/netI 0.0286
_diffrn_reflns_limit_h_max 9
_diffrn_reflns_limit_h_min -8
_diffrn_reflns_limit_k_max 15
_diffrn_reflns_limit_k_min -16
_diffrn_reflns_limit_l_max 40
_diffrn_reflns_limit_l_min -39
_diffrn_reflns_number 28823
_diffrn_reflns_theta_full 30.00
_diffrn_reflns_theta_max 32.03
_diffrn_reflns_theta_min 1.97
_exptl_absorpt_coefficient_mu 1.754
_exptl_absorpt_correction_T_max 0.7913
_exptl_absorpt_correction_T_min 0.5870
_exptl_absorpt_correction_type multi-scan
_exptl_absorpt_process_details SADABS
_exptl_crystal_colour colourless
_exptl_crystal_density_diffrn 1.775
_exptl_crystal_density_method 'not measured'
_exptl_crystal_description plate
_exptl_crystal_F_000 984
_exptl_crystal_size_max 0.34
_exptl_crystal_size_mid 0.28
_exptl_crystal_size_min 0.14
_refine_diff_density_max 0.769
_refine_diff_density_min -0.564
_refine_diff_density_rms 0.088
_refine_ls_extinction_method none
_refine_ls_goodness_of_fit_ref 1.026
_refine_ls_hydrogen_treatment mixed
_refine_ls_matrix_type full
_refine_ls_number_parameters 256
_refine_ls_number_reflns 6405
_refine_ls_number_restraints 0
_refine_ls_restrained_S_all 1.026
_refine_ls_R_factor_all 0.0383
_refine_ls_R_factor_gt 0.0287
_refine_ls_shift/su_max 0.003
_refine_ls_shift/su_mean 0.000
_refine_ls_structure_factor_coef Fsqd
_refine_ls_weighting_details 'calc w=1/[\s^2^(Fo^2^)+(0.0400P)^2^+0.5000P] where P=(Fo^2^+2Fc^2^)/3'
_refine_ls_weighting_scheme calc
_refine_ls_wR_factor_gt 0.0731
_refine_ls_wR_factor_ref 0.0787
_reflns_number_gt 5234
_reflns_number_total 6405
_reflns_threshold_expression >2sigma(I)
_cod_data_source_file lc5065.cif
_cod_data_source_block IF4OX11
_cod_depositor_comments
;
The following automatic conversions were performed:

data item '_symmetry_cell_setting' value 'Monoclinic' was changed to
'monoclinic' in accordance with the
/home/saulius/struct/COD-crude-data/automatic-downloads/DataCite-retrospective/IUCr/depositions/lib/dictionaries/cif_core.dic
dictionary named 'cif_core.dic' version 2.4.2 last updated on
2011-04-26.

Automatic conversion script
Id: cif_fix_values 7556 2019-12-06 15:28:31Z antanas 
;
_cod_original_cell_volume 1882.8(5)
_cod_original_sg_symbol_H-M P2(1)/n
_cod_database_code 1556792
_publcif_datablock.id {d1066dd7-08e3-4e02-9bca-1463e4069b21}

loop_
_symmetry_equiv_pos_as_xyz
'x, y, z'
'-x+1/2, y+1/2, -z+1/2'
'-x, -y, -z'
'x-1/2, -y-1/2, z-1/2'

loop_
_atom_site_label
_atom_site_type_symbol
_atom_site_fract_x
_atom_site_fract_y
_atom_site_fract_z
_atom_site_U_iso_or_equiv
_atom_site_adp_type
_atom_site_occupancy
_atom_site_symmetry_multiplicity
_atom_site_calc_flag
_atom_site_refinement_flags
C11 C 1.0834(3) 0.61419(16) 0.34975(6) 0.0322(3) Uani 1 1 d .
C12 C 1.0054(3) 0.50210(17) 0.36022(7) 0.0344(3) Uani 1 1 d .
F12 F 0.81031(17) 0.46804(11) 0.34078(5) 0.0447(3) Uani 1 1 d .
C13 C 1.1241(3) 0.42204(16) 0.39035(7) 0.0353(3) Uani 1 1 d .
F13 F 1.0372(2) 0.31534(10) 0.39857(6) 0.0478(3) Uani 1 1 d .
C14 C 1.3293(3) 0.44800(16) 0.41139(6) 0.0341(3) Uani 1 1 d .
I1 I 1.51017(2) 0.328867(12) 0.458343(4) 0.04006(5) Uani 1 1 d .
C15 C 1.4094(3) 0.55835(17) 0.40050(6) 0.0339(3) Uani 1 1 d .
F15 F 1.60875(17) 0.58920(11) 0.41906(4) 0.0422(3) Uani 1 1 d .
C16 C 1.2901(3) 0.63888(17) 0.37104(7) 0.0332(3) Uani 1 1 d .
F16 F 1.37725(18) 0.74594(10) 0.36298(4) 0.0430(3) Uani 1 1 d .
C17 C 0.9682(3) 0.70613(18) 0.31989(7) 0.0363(4) Uani 1 1 d .
H17A H 1.0337 0.7817 0.3167 0.044 Uiso 1 1 calc R
N17 N 0.7806(3) 0.68800(14) 0.29777(6) 0.0377(3) Uani 1 1 d .
O17 O 0.7077(2) 0.78911(14) 0.27185(6) 0.0449(3) Uani 1 1 d .
H17 H 0.583(5) 0.768(3) 0.2586(10) 0.054 Uiso 1 1 d .
N21 N 0.3302(3) 0.70842(17) 0.22878(6) 0.0424(4) Uani 1 1 d .
C22 C 0.3054(3) 0.5901(2) 0.22987(8) 0.0435(4) Uani 1 1 d .
H22 H 0.4167 0.5434 0.2466 0.052 Uiso 1 1 calc R
C23 C 0.1258(3) 0.53254(19) 0.20789(7) 0.0424(4) Uani 1 1 d .
H23 H 0.1150 0.4482 0.2095 0.051 Uiso 1 1 calc R
C24 C -0.0390(3) 0.5995(2) 0.18341(7) 0.0406(4) Uani 1 1 d .
C25 C -0.0134(3) 0.7214(2) 0.18205(7) 0.0429(4) Uani 1 1 d .
H25 H -0.1218 0.7703 0.1655 0.051 Uiso 1 1 calc R
C26 C 0.1709(4) 0.7712(2) 0.20492(7) 0.0434(4) Uani 1 1 d .
H26 H 0.1858 0.8554 0.2037 0.052 Uiso 1 1 calc R
C27 C -0.2374(3) 0.5415(2) 0.15795(8) 0.0487(5) Uani 1 1 d .
H27A H -0.2659 0.4661 0.1753 0.058 Uiso 1 1 calc R
H27B H -0.3619 0.5948 0.1599 0.058 Uiso 1 1 calc R
N31 N -0.7163(3) 0.31924(17) 0.02210(7) 0.0463(4) Uani 1 1 d .
C32 C -0.7484(3) 0.4285(2) 0.03839(8) 0.0513(5) Uani 1 1 d .
H32 H -0.8867 0.4622 0.0311 0.062 Uiso 1 1 calc R
C33 C -0.5940(4) 0.4967(2) 0.06521(8) 0.0479(5) Uani 1 1 d .
H33 H -0.6262 0.5748 0.0759 0.058 Uiso 1 1 calc R
C34 C -0.3915(3) 0.44918(18) 0.07623(7) 0.0396(4) Uani 1 1 d .
C35 C -0.3588(4) 0.33600(18) 0.05991(9) 0.0444(5) Uani 1 1 d .
H35 H -0.2227 0.2995 0.0670 0.053 Uiso 1 1 calc R
C36 C -0.5225(4) 0.2743(2) 0.03306(8) 0.0466(5) Uani 1 1 d .
H36 H -0.4947 0.1960 0.0220 0.056 Uiso 1 1 calc R
C37 C -0.2086(4) 0.5164(2) 0.10446(9) 0.0570(6) Uani 1 1 d .
H37A H -0.0756 0.4697 0.1031 0.068 Uiso 1 1 calc R
H37B H -0.1897 0.5931 0.0872 0.068 Uiso 1 1 calc R

loop_
_atom_site_aniso_label
_atom_site_aniso_U_11
_atom_site_aniso_U_22
_atom_site_aniso_U_33
_atom_site_aniso_U_23
_atom_site_aniso_U_13
_atom_site_aniso_U_12
C11 0.0296(7) 0.0333(9) 0.0333(8) -0.0042(6) 0.0012(6) -0.0003(6)
C12 0.0283(7) 0.0358(9) 0.0386(8) -0.0048(7) 0.0001(6) -0.0026(6)
F12 0.0313(5) 0.0417(6) 0.0587(7) -0.0016(5) -0.0073(5) -0.0070(4)
C13 0.0356(8) 0.0311(9) 0.0393(9) -0.0020(7) 0.0033(7) -0.0026(7)
F13 0.0428(6) 0.0357(6) 0.0640(8) 0.0072(5) 0.0006(5) -0.0075(5)
C14 0.0342(8) 0.0356(9) 0.0322(8) -0.0025(7) 0.0022(6) 0.0026(7)
I1 0.04208(8) 0.04368(9) 0.03394(7) 0.00145(4) 0.00129(5) 0.00812(5)
C15 0.0283(7) 0.0403(9) 0.0326(8) -0.0050(7) -0.0006(6) -0.0013(6)
F15 0.0313(5) 0.0484(7) 0.0450(6) -0.0045(5) -0.0067(4) -0.0052(4)
C16 0.0319(8) 0.0323(8) 0.0353(8) -0.0031(7) 0.0024(6) -0.0048(6)
F16 0.0392(6) 0.0373(6) 0.0513(7) 0.0026(5) -0.0019(5) -0.0097(5)
C17 0.0352(8) 0.0339(9) 0.0392(9) -0.0021(7) 0.0006(7) 0.0000(7)
N17 0.0373(8) 0.0366(8) 0.0379(8) -0.0023(6) -0.0025(6) 0.0043(6)
O17 0.0390(7) 0.0410(7) 0.0521(8) 0.0036(7) -0.0083(6) 0.0055(6)
N21 0.0430(9) 0.0486(10) 0.0341(8) 0.0000(7) -0.0042(6) -0.0011(7)
C22 0.0402(9) 0.0481(11) 0.0406(10) 0.0043(8) -0.0046(7) 0.0068(8)
C23 0.0453(10) 0.0413(10) 0.0394(9) 0.0017(8) -0.0021(7) 0.0012(8)
C24 0.0392(9) 0.0525(12) 0.0293(8) 0.0023(7) -0.0016(6) -0.0014(8)
C25 0.0435(10) 0.0511(12) 0.0327(9) 0.0054(8) -0.0029(7) 0.0087(9)
C26 0.0524(11) 0.0432(11) 0.0333(9) 0.0015(8) -0.0020(7) 0.0026(9)
C27 0.0409(10) 0.0671(15) 0.0370(9) 0.0035(9) -0.0023(7) -0.0083(9)
N31 0.0407(9) 0.0594(12) 0.0375(8) -0.0035(7) -0.0022(7) -0.0078(7)
C32 0.0391(10) 0.0703(15) 0.0436(11) 0.0004(10) -0.0010(8) 0.0154(10)
C33 0.0608(12) 0.0399(11) 0.0431(10) -0.0043(8) 0.0050(9) 0.0112(9)
C34 0.0460(10) 0.0404(10) 0.0324(8) -0.0023(7) 0.0034(7) -0.0075(8)
C35 0.0390(10) 0.0437(11) 0.0487(11) -0.0022(8) -0.0056(8) 0.0046(8)
C36 0.0525(12) 0.0354(11) 0.0503(11) -0.0061(8) -0.0034(9) -0.0013(8)
C37 0.0596(13) 0.0696(16) 0.0430(11) -0.0176(10) 0.0109(9) -0.0264(12)

loop_
_atom_type_symbol
_atom_type_description
_atom_type_scat_dispersion_real
_atom_type_scat_dispersion_imag
_atom_type_scat_source
C C 0.0033 0.0016 'International Tables Vol C Tables 4.2.6.8 and 6.1.1.4'
H H 0.0000 0.0000 'International Tables Vol C Tables 4.2.6.8 and 6.1.1.4'
N N 0.0061 0.0033 'International Tables Vol C Tables 4.2.6.8 and 6.1.1.4'
O O 0.0106 0.0060 'International Tables Vol C Tables 4.2.6.8 and 6.1.1.4'
F F 0.0171 0.0103 'International Tables Vol C Tables 4.2.6.8 and 6.1.1.4'
I I -0.4742 1.8119 'International Tables Vol C Tables 4.2.6.8 and 6.1.1.4'

loop_
_geom_angle_atom_site_label_1
_geom_angle_atom_site_label_2
_geom_angle_atom_site_label_3
_geom_angle
C12 C11 C16 115.47(16)
C12 C11 C17 125.99(16)
C16 C11 C17 118.53(17)
F12 C12 C13 117.64(16)
F12 C12 C11 120.47(16)
C13 C12 C11 121.89(16)
F13 C13 C12 118.21(16)
F13 C13 C14 119.80(16)
C12 C13 C14 121.98(17)
C15 C14 C13 116.50(16)
C15 C14 I1 120.92(13)
C13 C14 I1 122.58(14)
F15 C15 C16 118.59(16)
F15 C15 C14 119.85(16)
C16 C15 C14 121.57(16)
F16 C16 C15 118.19(15)
F16 C16 C11 119.23(16)
C15 C16 C11 122.58(17)
N17 C17 C11 121.81(18)
N17 C17 H17A 119.1
C11 C17 H17A 119.1
C17 N17 O17 110.23(17)
N17 O17 H17 103.0(19)
C22 N21 C26 116.83(18)
N21 C22 C23 123.17(18)
N21 C22 H22 118.4
C23 C22 H22 118.4
C22 C23 C24 119.2(2)
C22 C23 H23 120.4
C24 C23 H23 120.4
C25 C24 C23 117.75(18)
C25 C24 C27 120.68(18)
C23 C24 C27 121.5(2)
C26 C25 C24 119.19(18)
C26 C25 H25 120.4
C24 C25 H25 120.4
N21 C26 C25 123.9(2)
N21 C26 H26 118.1
C25 C26 H26 118.1
C37 C27 C24 110.14(18)
C37 C27 H27A 109.6
C24 C27 H27A 109.6
C37 C27 H27B 109.6
C24 C27 H27B 109.6
H27A C27 H27B 108.1
C36 N31 C32 116.50(19)
N31 C32 C33 124.3(2)
N31 C32 H32 117.9
C33 C32 H32 117.9
C32 C33 C34 118.8(2)
C32 C33 H33 120.6
C34 C33 H33 120.6
C35 C34 C33 117.01(19)
C35 C34 C37 119.6(2)
C33 C34 C37 123.4(2)
C34 C35 C36 120.4(2)
C34 C35 H35 119.8
C36 C35 H35 119.8
N31 C36 C35 123.1(2)
N31 C36 H36 118.5
C35 C36 H36 118.5
C27 C37 C34 114.70(18)
C27 C37 H37A 108.6
C34 C37 H37A 108.6
C27 C37 H37B 108.6
C34 C37 H37B 108.6
H37A C37 H37B 107.6

loop_
_geom_bond_atom_site_label_1
_geom_bond_atom_site_label_2
_geom_bond_distance
C11 C12 1.389(3)
C11 C16 1.394(2)
C11 C17 1.455(3)
C12 F12 1.3392(19)
C12 C13 1.378(3)
C13 F13 1.343(2)
C13 C14 1.386(2)
C14 C15 1.379(3)
C14 I1 2.0936(18)
C15 F15 1.3463(19)
C15 C16 1.373(3)
C16 F16 1.347(2)
C17 N17 1.282(2)
C17 H17A 0.9500
N17 O17 1.385(2)
O17 H17 0.86(3)
N21 C22 1.338(3)
N21 C26 1.335(3)
C22 C23 1.380(3)
C22 H22 0.9500
C23 C24 1.391(3)
C23 H23 0.9500
C24 C25 1.378(3)
C24 C27 1.509(3)
C25 C26 1.375(3)
C25 H25 0.9500
C26 H26 0.9500
C27 C37 1.492(3)
C27 H27A 0.9900
C27 H27B 0.9900
N31 C36 1.323(3)
N31 C32 1.324(3)
C32 C33 1.381(3)
C32 H32 0.9500
C33 C34 1.384(3)
C33 H33 0.9500
C34 C35 1.366(3)
C34 C37 1.514(3)
C35 C36 1.382(3)
C35 H35 0.9500
C36 H36 0.9500
C37 H37A 0.9900
C37 H37B 0.9900

loop_
_geom_hbond_atom_site_label_D
_geom_hbond_atom_site_label_H
_geom_hbond_atom_site_label_A
_geom_hbond_distance_DH
_geom_hbond_distance_HA
_geom_hbond_distance_DA
_geom_hbond_angle_DHA
O17 H17 N21 0.86(3) 1.83(3) 2.690(2) 174(3)

loop_
_geom_torsion_atom_site_label_1
_geom_torsion_atom_site_label_2
_geom_torsion_atom_site_label_3
_geom_torsion_atom_site_label_4
_geom_torsion
C16 C11 C12 F12 -178.54(16)
C17 C11 C12 F12 2.6(3)
C16 C11 C12 C13 1.0(3)
C17 C11 C12 C13 -177.79(18)
F12 C12 C13 F13 -0.3(3)
C11 C12 C13 F13 -179.89(17)
F12 C12 C13 C14 178.67(16)
C11 C12 C13 C14 -0.9(3)
F13 C13 C14 C15 178.76(16)
C12 C13 C14 C15 -0.2(3)
F13 C13 C14 I1 -2.2(2)
C12 C13 C14 I1 178.83(14)
C13 C14 C15 F15 -179.12(16)
I1 C14 C15 F15 1.9(2)
C13 C14 C15 C16 1.1(3)
I1 C14 C15 C16 -177.91(14)
F15 C15 C16 F16 -1.3(2)
C14 C15 C16 F16 178.49(16)
F15 C15 C16 C11 179.23(16)
C14 C15 C16 C11 -1.0(3)
C12 C11 C16 F16 -179.59(16)
C17 C11 C16 F16 -0.7(3)
C12 C11 C16 C15 -0.1(3)
C17 C11 C16 C15 178.82(17)
C12 C11 C17 N17 -3.7(3)
C16 C11 C17 N17 177.48(18)
C11 C17 N17 O17 -179.74(16)
C26 N21 C22 C23 -0.1(3)
N21 C22 C23 C24 -0.2(3)
C22 C23 C24 C25 0.5(3)
C22 C23 C24 C27 178.95(19)
C23 C24 C25 C26 -0.4(3)
C27 C24 C25 C26 -178.92(19)
C22 N21 C26 C25 0.2(3)
C24 C25 C26 N21 0.1(3)
C25 C24 C27 C37 87.2(3)
C23 C24 C27 C37 -91.3(3)
C36 N31 C32 C33 0.5(3)
N31 C32 C33 C34 -0.1(4)
C32 C33 C34 C35 -0.6(3)
C32 C33 C34 C37 178.8(2)
C33 C34 C35 C36 0.9(3)
C37 C34 C35 C36 -178.5(2)
C32 N31 C36 C35 -0.2(3)
C34 C35 C36 N31 -0.5(4)
C24 C27 C37 C34 175.4(2)
C35 C34 C37 C27 -113.4(3)
C33 C34 C37 C27 67.3(3)
